data_4021745
loop_
_publ_author_name
'Vyacheslav Ya. Sosnovskikh'
'Vladislav Yu. Korotaev'
'Dmitry L. Chizhov'
'Igor B. Kutyashev'
'Danil S. Yachevskii'
'Olga N. Kazheva'
'Oleg A. Dyachenko'
'Valery N. Charushin'

_publ_contact_author 'Olga Kazheva'
_publ_contact_author_email koh@ipc.ac.ru
_publ_section_title
;
 Reaction of Polyhaloalkyl-Substituted Chromones, Pyrones,
 and Furanones with Salicylaldehydes as a Direct Route
 to Fused 2H-Chromenes
;
_journal_name_full 'Journal of Organic Chemistry'
_journal_page_first 4538
_journal_page_last 4543
_journal_paper_doi 10.1021/jo060459x
_journal_volume 71
_journal_year 2006
_chemical_formula_sum 'C21 H10 F6 O4'
_chemical_formula_weight 440.29
_chemical_name_systematic
;
 ?
;
_space_group_IT_number 14
_symmetry_cell_setting monoclinic
_symmetry_space_group_name_Hall '-P 2ybc'
_symmetry_space_group_name_H-M 'P 1 21/c 1'
_atom_sites_solution_hydrogens geom
_atom_sites_solution_primary direct
_atom_sites_solution_secondary difmap
_audit_creation_date 2005-11-07T17:13:08-00:00
_audit_creation_method 'WinGX routine CIF_UPDATE'
_cell_angle_alpha 90
_cell_angle_beta 97.37(2)
_cell_angle_gamma 90
_cell_formula_units_Z 4
_cell_length_a 11.053(2)
_cell_length_b 12.222(2)
_cell_length_c 13.902(2)
_cell_measurement_temperature 293(2)
_cell_volume 1862.5(5)
_computing_structure_refinement 'SHELXL-97 (Sheldrick, 1997)'
_computing_structure_solution 'SHELXS-97 (Sheldrick, 1990)'
_diffrn_ambient_temperature 293(2)
_diffrn_measured_fraction_theta_full 0.985
_diffrn_measured_fraction_theta_max 0.985
_diffrn_radiation_monochromator graphite
_diffrn_radiation_type MoK\a
_diffrn_radiation_wavelength 0.7107
_diffrn_reflns_av_R_equivalents 0.0207
_diffrn_reflns_av_unetI/netI 0.0188
_diffrn_reflns_limit_h_max 13
_diffrn_reflns_limit_h_min 0
_diffrn_reflns_limit_k_max 14
_diffrn_reflns_limit_k_min 0
_diffrn_reflns_limit_l_max 16
_diffrn_reflns_limit_l_min -16
_diffrn_reflns_number 3392
_diffrn_reflns_theta_full 24.97
_diffrn_reflns_theta_max 24.97
_diffrn_reflns_theta_min 1.86
_exptl_absorpt_coefficient_mu 0.147
_exptl_absorpt_correction_type none
_exptl_crystal_density_diffrn 1.57
_exptl_crystal_density_method 'not measured'
_exptl_crystal_F_000 888
_refine_diff_density_max 0.13
_refine_diff_density_min 0.163
_refine_diff_density_rms 0.032
_refine_ls_extinction_coef 0.0010(7)
_refine_ls_extinction_expression Fc^*^=kFc[1+0.001xFc^2^\l^3^/sin(2\q)]^-1/4^
_refine_ls_extinction_method SHELXL
_refine_ls_goodness_of_fit_ref 1.048
_refine_ls_hydrogen_treatment mixed
_refine_ls_matrix_type full
_refine_ls_number_parameters 291
_refine_ls_number_reflns 3217
_refine_ls_number_restraints 0
_refine_ls_restrained_S_all 1.048
_refine_ls_R_factor_all 0.0446
_refine_ls_R_factor_gt 0.0343
_refine_ls_shift/su_max 0.001
_refine_ls_shift/su_mean 0
_refine_ls_structure_factor_coef Fsqd
_refine_ls_weighting_details 'calc w=1/[\s^2^(Fo^2^)+(0.0496P)^2^+0.1864P] where P=(Fo^2^+2Fc^2^)/3'
_refine_ls_weighting_scheme calc
_refine_ls_wR_factor_gt 0.0869
_refine_ls_wR_factor_ref 0.0921
_reflns_number_gt 2545
_reflns_number_total 3217
_reflns_threshold_expression >2sigma(I)
_cod_data_source_file jo060459xsi20060303_121732.cif
_cod_original_sg_symbol_H-M 'P 21/c'
_cod_database_code 4021745

loop_
_symmetry_equiv_pos_as_xyz
'x, y, z'
'-x, y+1/2, -z+1/2'
'-x, -y, -z'
'x, -y-1/2, z-1/2'

loop_
_atom_site_label
_atom_site_type_symbol
_atom_site_fract_x
_atom_site_fract_y
_atom_site_fract_z
_atom_site_U_iso_or_equiv
_atom_site_adp_type
_atom_site_occupancy
_atom_site_symmetry_multiplicity
_atom_site_calc_flag
_atom_site_refinement_flags
F1 F 0.26930(12) 0.56534(11) 0.15343(9) 0.0929(4) Uani 1 1 d .
F2 F 0.08951(10) 0.52458(9) 0.18340(10) 0.0908(4) Uani 1 1 d .
F3 F 0.18950(12) 0.65221(9) 0.26343(9) 0.0893(4) Uani 1 1 d .
F4 F 0.23216(10) 0.25421(11) 0.08717(7) 0.0843(4) Uani 1 1 d .
F5 F 0.06262(9) 0.30503(10) 0.13082(8) 0.0820(3) Uani 1 1 d .
F6 F 0.12099(11) 0.13910(9) 0.15166(8) 0.0803(3) Uani 1 1 d .
O1 O 0.36922(9) 0.50703(9) 0.33788(8) 0.0530(3) Uani 1 1 d .
O3 O 0.27314(10) 0.37685(8) 0.24433(8) 0.0536(3) Uani 1 1 d .
O5 O 0.32733(9) 0.20283(9) 0.27471(8) 0.0506(3) Uani 1 1 d .
O7 O -0.01128(11) 0.35974(11) 0.40368(11) 0.0763(4) Uani 1 1 d .
C1 C 0.19989(16) 0.55396(15) 0.22389(13) 0.0630(4) Uani 1 1 d .
C2 C 0.25211(12) 0.46951(12) 0.30012(11) 0.0463(3) Uani 1 1 d .
C3 C 0.15920(15) 0.24283(15) 0.15530(12) 0.0585(4) Uani 1 1 d .
C4 C 0.22457(12) 0.27238(12) 0.25710(11) 0.0447(3) Uani 1 1 d .
C6 C 0.31063(14) 0.09925(13) 0.31197(11) 0.0515(4) Uani 1 1 d .
C7 C 0.40063(19) 0.02313(16) 0.30418(14) 0.0715(5) Uani 1 1 d .
H7 H 0.4689 0.0413 0.2748 0.095(7) Uiso 1 1 calc R
C8 C 0.3878(2) -0.08050(18) 0.34066(18) 0.0916(7) Uani 1 1 d .
H8 H 0.4476 -0.1329 0.3351 0.105(8) Uiso 1 1 calc R
C9 C 0.2877(2) -0.10734(18) 0.38512(18) 0.0924(7) Uani 1 1 d .
H9 H 0.2786 -0.1782 0.4075 0.090(7) Uiso 1 1 calc R
C10 C 0.2010(2) -0.02939(16) 0.39645(15) 0.0748(5) Uani 1 1 d .
H10 H 0.1354 -0.047 0.4292 0.071(6) Uiso 1 1 calc R
C11 C 0.21057(14) 0.07589(13) 0.35929(12) 0.0533(4) Uani 1 1 d .
C12 C 0.12975(13) 0.16524(13) 0.37449(11) 0.0508(4) Uani 1 1 d .
H12 H 0.0699 0.155 0.4149 0.050(4) Uiso 1 1 calc R
C13 C 0.13882(12) 0.26231(12) 0.33190(11) 0.0448(3) Uani 1 1 d .
C14 C 0.08363(14) 0.36100(13) 0.36914(12) 0.0522(4) Uani 1 1 d .
C15 C 0.16878(13) 0.45417(12) 0.37601(11) 0.0474(4) Uani 1 1 d .
C16 C 0.18566(13) 0.51560(12) 0.45675(12) 0.0507(4) Uani 1 1 d .
H16 H 0.1281 0.5132 0.5 0.066(5) Uiso 1 1 calc R
C17 C 0.29077(13) 0.58487(12) 0.47772(11) 0.0487(4) Uani 1 1 d .
C18 C 0.31220(16) 0.65082(14) 0.56028(13) 0.0606(4) Uani 1 1 d .
H18 H 0.2529 0.657 0.6018 0.069(5) Uiso 1 1 calc R
C19 C 0.42054(16) 0.70658(15) 0.58049(14) 0.0672(5) Uani 1 1 d .
H19 H 0.4345 0.7507 0.6353 0.091(7) Uiso 1 1 calc R
C20 C 0.50836(15) 0.69683(15) 0.51909(14) 0.0645(5) Uani 1 1 d .
H20 H 0.5813 0.7349 0.533 0.078(6) Uiso 1 1 calc R
C21 C 0.49059(14) 0.63190(14) 0.43746(13) 0.0574(4) Uani 1 1 d .
H21 H 0.5508 0.6256 0.3968 0.075(6) Uiso 1 1 calc R
C22 C 0.38191(13) 0.57655(12) 0.41747(11) 0.0475(3) Uani 1 1 d .

loop_
_atom_site_aniso_label
_atom_site_aniso_U_11
_atom_site_aniso_U_22
_atom_site_aniso_U_33
_atom_site_aniso_U_23
_atom_site_aniso_U_13
_atom_site_aniso_U_12
F1 0.1079(9) 0.0982(9) 0.0742(7) 0.0326(7) 0.0174(7) -0.0002(7)
F2 0.0676(7) 0.0767(7) 0.1166(9) 0.0092(7) -0.0323(6) 0.0090(6)
F3 0.1098(9) 0.0494(6) 0.1020(9) 0.0069(6) -0.0120(7) 0.0117(6)
F4 0.0878(8) 0.1171(9) 0.0499(5) -0.0046(6) 0.0161(5) 0.0124(7)
F5 0.0669(7) 0.0918(8) 0.0799(7) -0.0093(6) -0.0186(5) 0.0261(6)
F6 0.0970(8) 0.0682(7) 0.0693(7) -0.0197(5) -0.0138(6) -0.0018(6)
O1 0.0359(5) 0.0661(7) 0.0584(6) -0.0045(5) 0.0108(4) -0.0023(5)
O3 0.0562(6) 0.0507(6) 0.0577(6) -0.0017(5) 0.0214(5) -0.0002(5)
O5 0.0384(5) 0.0566(6) 0.0573(6) 0.0029(5) 0.0084(4) 0.0089(5)
O7 0.0476(7) 0.0736(8) 0.1156(11) -0.0284(7) 0.0402(7) -0.0105(6)
C1 0.0586(10) 0.0561(10) 0.0721(11) 0.0043(9) -0.0001(9) 0.0001(8)
C2 0.0354(7) 0.0467(8) 0.0570(9) -0.0004(7) 0.0068(6) 0.0014(6)
C3 0.0553(9) 0.0633(10) 0.0553(9) -0.0061(8) 0.0015(8) 0.0125(8)
C4 0.0370(7) 0.0458(8) 0.0515(8) -0.0026(6) 0.0070(6) 0.0034(6)
C6 0.0495(9) 0.0516(9) 0.0517(8) -0.0007(7) -0.0006(7) 0.0059(7)
C7 0.0690(12) 0.0741(13) 0.0718(11) 0.0051(10) 0.0105(9) 0.0249(10)
C8 0.1003(17) 0.0694(13) 0.1045(17) 0.0111(12) 0.0106(14) 0.0348(13)
C9 0.1125(19) 0.0562(12) 0.1065(17) 0.0172(11) 0.0069(15) 0.0141(12)
C10 0.0777(13) 0.0607(12) 0.0847(13) 0.0080(10) 0.0059(11) -0.0074(10)
C11 0.0511(9) 0.0500(9) 0.0568(9) -0.0039(7) -0.0002(7) -0.0034(7)
C12 0.0408(8) 0.0566(9) 0.0553(9) -0.0083(7) 0.0077(7) -0.0126(7)
C13 0.0338(7) 0.0492(8) 0.0516(8) -0.0090(7) 0.0063(6) -0.0041(6)
C14 0.0370(8) 0.0566(9) 0.0651(10) -0.0102(7) 0.0149(7) -0.0011(7)
C15 0.0356(7) 0.0437(8) 0.0648(9) -0.0032(7) 0.0133(7) 0.0033(6)
C16 0.0413(8) 0.0469(8) 0.0672(10) -0.0037(7) 0.0191(7) 0.0038(7)
C17 0.0420(8) 0.0440(8) 0.0605(9) -0.0005(7) 0.0085(7) 0.0041(6)
C18 0.0555(10) 0.0583(10) 0.0699(11) -0.0084(8) 0.0154(8) 0.0003(8)
C19 0.0607(11) 0.0677(11) 0.0710(11) -0.0142(9) 0.0002(9) -0.0039(9)
C20 0.0440(9) 0.0703(11) 0.0762(12) -0.0020(9) -0.0033(8) -0.0081(8)
C21 0.0386(8) 0.0678(10) 0.0655(10) 0.0026(8) 0.0054(7) -0.0030(7)
C22 0.0405(8) 0.0462(8) 0.0551(8) 0.0030(7) 0.0028(6) 0.0036(6)

loop_
_atom_type_symbol
_atom_type_description
_atom_type_scat_dispersion_real
_atom_type_scat_dispersion_imag
_atom_type_scat_source
C C 0.0033 0.0016 'International Tables Vol C Tables 4.2.6.8 and 6.1.1.4'
H H 0 0 'International Tables Vol C Tables 4.2.6.8 and 6.1.1.4'
O O 0.0106 0.006 'International Tables Vol C Tables 4.2.6.8 and 6.1.1.4'
F F 0.0171 0.0103 'International Tables Vol C Tables 4.2.6.8 and 6.1.1.4'

loop_
_geom_angle_atom_site_label_1
_geom_angle_atom_site_label_2
_geom_angle_atom_site_label_3
_geom_angle
C22 O1 C2 119.35(11)
C4 O3 C2 124.63(11)
C6 O5 C4 118.03(11)
F2 C1 F1 107.62(16)
F2 C1 F3 107.22(15)
F1 C1 F3 107.39(15)
F2 C1 C2 110.76(14)
F1 C1 C2 112.19(14)
F3 C1 C2 111.43(14)
O3 C2 O1 104.95(11)
O3 C2 C15 116.54(12)
O1 C2 C15 113.36(12)
O3 C2 C1 103.53(13)
O1 C2 C1 106.49(12)
C15 C2 C1 111.03(13)
F5 C3 F4 107.52(15)
F5 C3 F6 107.21(14)
F4 C3 F6 106.89(14)
F5 C3 C4 111.65(13)
F4 C3 C4 111.90(14)
F6 C3 C4 111.39(14)
O3 C4 O5 104.86(11)
O3 C4 C13 116.62(12)
O5 C4 C13 113.30(12)
O3 C4 C3 103.75(12)
O5 C4 C3 106.77(11)
C13 C4 C3 110.66(12)
C7 C6 C11 121.76(16)
C7 C6 O5 117.05(15)
C11 C6 O5 121.10(14)
C6 C7 C8 118.9(2)
C9 C8 C7 120.7(2)
C10 C9 C8 120.0(2)
C9 C10 C11 120.7(2)
C6 C11 C10 117.91(16)
C6 C11 C12 117.38(14)
C10 C11 C12 124.45(17)
C13 C12 C11 121.60(14)
C12 C13 C14 120.85(14)
C12 C13 C4 118.08(13)
C14 C13 C4 120.20(13)
O7 C14 C15 124.35(14)
O7 C14 C13 123.24(14)
C15 C14 C13 111.43(12)
C16 C15 C14 120.36(14)
C16 C15 C2 119.09(14)
C14 C15 C2 119.77(13)
C15 C16 C17 121.39(14)
C22 C17 C18 118.43(14)
C22 C17 C16 117.57(14)
C18 C17 C16 123.63(14)
C19 C18 C17 120.33(16)
C18 C19 C20 119.66(17)
C19 C20 C21 121.52(16)
C22 C21 C20 118.56(16)
C21 C22 O1 117.29(13)
C21 C22 C17 121.49(15)
O1 C22 C17 121.12(13)

loop_
_geom_bond_atom_site_label_1
_geom_bond_atom_site_label_2
_geom_bond_distance
F1 C1 1.327(2)
F2 C1 1.326(2)
F3 C1 1.332(2)
F4 C3 1.328(2)
F5 C3 1.3192(18)
F6 C3 1.335(2)
O1 C22 1.3877(18)
O1 C2 1.4097(17)
O3 C4 1.4053(18)
O3 C2 1.4087(18)
O5 C6 1.3891(19)
O5 C4 1.4147(17)
O7 C14 1.2085(18)
C1 C2 1.538(2)
C2 C15 1.499(2)
C3 C4 1.547(2)
C4 C13 1.499(2)
C6 C7 1.376(2)
C6 C11 1.387(2)
C7 C8 1.378(3)
C8 C9 1.375(3)
C9 C10 1.374(3)
C10 C11 1.396(3)
C11 C12 1.443(2)
C12 C13 1.335(2)
C13 C14 1.475(2)
C14 C15 1.473(2)
C15 C16 1.343(2)
C16 C17 1.437(2)
C17 C22 1.394(2)
C17 C18 1.398(2)
C18 C19 1.375(2)
C19 C20 1.378(3)
C20 C21 1.378(3)
C21 C22 1.376(2)

loop_
_geom_torsion_atom_site_label_1
_geom_torsion_atom_site_label_2
_geom_torsion_atom_site_label_3
_geom_torsion_atom_site_label_4
_geom_torsion
C4 O3 C2 O1 124.42(13)
C4 O3 C2 C15 -1.9(2)
C4 O3 C2 C1 -124.08(14)
C22 O1 C2 O3 -161.31(12)
C22 O1 C2 C15 -33.07(18)
C22 O1 C2 C1 89.32(15)
F2 C1 C2 O3 68.95(17)
F1 C1 C2 O3 -51.33(17)
F3 C1 C2 O3 -171.78(13)
F2 C1 C2 O1 179.32(14)
F1 C1 C2 O1 59.04(17)
F3 C1 C2 O1 -61.41(17)
F2 C1 C2 C15 -56.84(19)
F1 C1 C2 C15 -177.12(14)
F3 C1 C2 C15 62.43(18)
C2 O3 C4 O5 -122.51(13)
C2 O3 C4 C13 3.7(2)
C2 O3 C4 C3 125.63(14)
C6 O5 C4 O3 165.48(11)
C6 O5 C4 C13 37.23(17)
C6 O5 C4 C3 -84.84(15)
F5 C3 C4 O3 -68.26(16)
F4 C3 C4 O3 52.32(16)
F6 C3 C4 O3 171.91(12)
F5 C3 C4 O5 -178.72(13)
F4 C3 C4 O5 -58.14(17)
F6 C3 C4 O5 61.45(16)
F5 C3 C4 C13 57.55(18)
F4 C3 C4 C13 178.14(13)
F6 C3 C4 C13 -62.27(16)
C4 O5 C6 C7 162.85(14)
C4 O5 C6 C11 -20.4(2)
C11 C6 C7 C8 3.0(3)
O5 C6 C7 C8 179.70(18)
C6 C7 C8 C9 -0.7(4)
C7 C8 C9 C10 -2.2(4)
C8 C9 C10 C11 3.0(4)
C7 C6 C11 C10 -2.2(3)
O5 C6 C11 C10 -178.80(15)
C7 C6 C11 C12 172.14(16)
O5 C6 C11 C12 -4.5(2)
C9 C10 C11 C6 -0.8(3)
C9 C10 C11 C12 -174.70(18)
C6 C11 C12 C13 10.4(2)
C10 C11 C12 C13 -175.66(16)
C11 C12 C13 C14 -161.35(14)
C11 C12 C13 C4 8.0(2)
O3 C4 C13 C12 -153.19(13)
O5 C4 C13 C12 -31.31(18)
C3 C4 C13 C12 88.57(16)
O3 C4 C13 C14 16.2(2)
O5 C4 C13 C14 138.07(13)
C3 C4 C13 C14 -102.06(16)
C12 C13 C14 O7 -35.2(2)
C4 C13 C14 O7 155.76(16)
C12 C13 C14 C15 133.95(15)
C4 C13 C14 C15 -35.1(2)
O7 C14 C15 C16 36.1(3)
C13 C14 C15 C16 -132.85(15)
O7 C14 C15 C2 -154.04(17)
C13 C14 C15 C2 37.0(2)
O3 C2 C15 C16 150.01(14)
O1 C2 C15 C16 28.01(19)
C1 C2 C15 C16 -91.82(17)
O3 C2 C15 C14 -20.0(2)
O1 C2 C15 C14 -141.95(14)
C1 C2 C15 C14 98.22(17)
C14 C15 C16 C17 161.60(14)
C2 C15 C16 C17 -8.3(2)
C15 C16 C17 C22 -7.4(2)
C15 C16 C17 C18 179.58(15)
C22 C17 C18 C19 0.6(2)
C16 C17 C18 C19 173.48(16)
C17 C18 C19 C20 -0.3(3)
C18 C19 C20 C21 -0.2(3)
C19 C20 C21 C22 0.4(3)
C20 C21 C22 O1 -176.47(15)
C20 C21 C22 C17 -0.1(2)
C2 O1 C22 C21 -164.61(14)
C2 O1 C22 C17 19.0(2)
C18 C17 C22 C21 -0.4(2)
C16 C17 C22 C21 -173.74(14)
C18 C17 C22 O1 175.88(14)
C16 C17 C22 O1 2.5(2)
